data_7719048
loop_
_publ_author_name
'Huang, Guimei'
'Li, Zilian'
'Xing, Zhiyong'
'Ma, Mengxia'
'Fan, Chuanbin'
'Li, Shiming'
'Guo, Feng'
'Teng, Yuanji'

_publ_section_title
;
 Solvent-induced framework interpenetration isomers and tuning of porosity
 of In-MOFs for efficient proton conduction and fluorescence sensing.
;
_journal_issue 30
_journal_name_full 'Dalton transactions (Cambridge, England : 2003)'
_journal_page_first 11667
_journal_page_last 11675
_journal_paper_doi 10.1039/d5dt01091h
_journal_volume 54
_journal_year 2025
_chemical_formula_moiety 'C14 H6 In O8'
_chemical_formula_sum 'C14 H6 In O8'
_chemical_formula_weight 417.01
_space_group_crystal_system tetragonal
_space_group_IT_number 125
_space_group_name_Hall '-P 4a 2b'
_space_group_name_H-M_alt 'P 4/n b m :2'
_atom_sites_solution_hydrogens geom
_audit_creation_date 2023-03-24
_audit_creation_method
;
Olex2 1.5
(compiled 2023.02.24 svn.rf166f9f3 for OlexSys, GUI svn.r6725)
;
_audit_update_record
;
2025-04-15 deposited with the CCDC.	2025-07-03 downloaded from the CCDC.
;
_cell_angle_alpha 90
_cell_angle_beta 90
_cell_angle_gamma 90
_cell_formula_units_Z 8
_cell_length_a 22.28670(10)
_cell_length_b 22.28670(10)
_cell_length_c 8.55500(10)
_cell_measurement_reflns_used 45661
_cell_measurement_temperature 99.99(10)
_cell_measurement_theta_max 75.0710
_cell_measurement_theta_min 2.7930
_cell_volume 4249.24(6)
_computing_cell_refinement 'CrysAlisPro 1.171.40.84a (Rigaku OD, 2020)'
_computing_data_collection 'CrysAlisPro 1.171.40.84a (Rigaku OD, 2020)'
_computing_data_reduction 'CrysAlisPro 1.171.40.84a (Rigaku OD, 2020)'
_computing_molecular_graphics 'Olex2 1.5 (Dolomanov et al., 2009)'
_computing_publication_material 'Olex2 1.5 (Dolomanov et al., 2009)'
_computing_structure_refinement 'SHELXL 2018/3 (Sheldrick, 2015)'
_computing_structure_solution 'olex2.solve 1.5 (Bourhis et al., 2015)'
_diffrn_ambient_environment N~2~
_diffrn_ambient_temperature 99.99(10)
_diffrn_detector 'Hybrid Pixel Array Detector'
_diffrn_detector_area_resol_mean 10.0000
_diffrn_detector_type HyPix
_diffrn_measured_fraction_theta_full 1.000
_diffrn_measured_fraction_theta_max 0.998
_diffrn_measurement_details
;
List of Runs (angles in degrees, time in seconds):

  # Type    Start    End  Width  t~exp~   \w     \q     \k     \f   Frames
#--------------------------------------------------------------------------
  1  \w     22.00  89.00   0.50    1.60    --   43.18  37.00 -30.00  134
  2  \w    117.00 142.00   0.50    2.20    --  109.26  94.00-138.00   50
  3  \w     90.00 177.00   0.50    2.20    --  109.26  45.00-180.00  174
  4  \w     87.00 178.00   0.50    2.20    --  109.26  61.00 -30.00  182
  5  \w     87.00 177.00   0.50    2.20    --  109.26  61.00 120.00  180
  6  \w     86.00 177.00   0.50    2.20    --  109.26  61.00  90.00  182
  7  \w     82.00 178.00   0.50    2.20    --  109.26  77.00  60.00  192
  8  \w     87.00 158.00   0.50    2.20    --  109.26  45.00-120.00  142
  9  \w     88.00 177.00   0.50    2.20    --  109.26  45.00 -60.00  178
 10  \w     88.00 178.00   0.50    2.20    --  109.26  45.00  30.00  180
 11  \w     76.00 105.00   0.50    2.20    --  109.26 -94.00 110.00   58
 12  \w     78.00 110.00   0.50    2.20    --  109.26-125.00  90.00   64
 13  \w     67.00  92.00   0.50    2.20    --  109.26 -94.00 150.00   50
 14  \w     37.00  72.00   0.50    2.20    --  109.26 -94.00 110.00   70
 15  \w     36.00 103.00   0.50    2.20    --  109.26-125.00 120.00  134
 16  \w     35.00  70.00   0.50    2.20    --  109.26 -61.00  30.00   70
 17  \w     34.00 106.00   0.50    2.20    --  109.26-112.00  45.48  144
 18  \w     46.00  95.00   0.50    2.20    --  109.26 -77.00 -60.00   98
 19  \w     85.00 111.00   0.50    2.20    --  109.26-125.00-150.00   52
 20  \w     39.00  88.00   0.50    1.60    --   43.18-125.00-150.00   98
 21  \w     35.00  70.00   0.50    2.20    --  109.26 -61.00-180.00   70
 22  \w     37.00 101.00   0.50    2.20    --  109.26 -94.00-150.00  128
 23  \w     37.00  80.00   0.50    2.20    --  109.26-125.00-150.00   86
 24  \w     36.00 106.00   0.50    2.20    --  109.26-101.00 -87.25  140
 25  \w     36.00 103.00   0.50    2.20    --  109.26 -94.00 -60.00  134
 26  \w     35.00 109.00   0.50    2.20    --  109.26-114.00  31.22  148
 27  \w     36.00  61.00   0.50    2.20    --  109.26 -94.00 150.00   50
 28  \w     35.00  66.00   0.50    2.20    --  109.26 -61.00 120.00   62
 29  \w     36.00  69.00   0.50    2.20    --  109.26-125.00  90.00   66
 30  \w      0.00  79.00   0.50    1.60    --   43.18 -94.00 110.00  158
 31  \w     13.00  95.00   0.50    1.60    --   43.18  19.00 -90.00  164
 32  \w     80.00 178.00   0.50    2.20    --  109.26  77.00-120.00  196
 33  \w    -28.00   8.00   0.50    1.60    --  -43.18  94.00-138.00   72
 34  \w    -74.00 -48.00   0.50    1.60    --  -43.18  94.00-138.00   52
 35  \w    -44.00 -14.00   0.50    1.60    --  -43.18 -77.00-120.00   60
 36  \w    -53.00 -21.00   0.50    1.60    --  -43.18 -57.00-180.00   64
 37  \w    -73.00 -14.00   0.50    1.60    --  -43.18 -77.00-180.00  118
 38  \w    -88.00 -61.00   0.50    2.20    --  -90.25 -77.00 -79.56   54
 39  \w    -85.00 -60.00   0.50    2.20    --  -90.25 -79.00-118.04   50
 40  \w    -88.00 -62.00   0.50    2.20    --  -90.25 -74.00-112.04   52
 41  \w    -86.00 -60.00   0.50    2.20    --  -90.25 -79.00 -97.76   52
 42  \w    -86.00 -61.00   0.50    2.20    --  -90.25 -77.00 -60.00   50
 43  \w    -91.00 -60.00   0.50    2.20    --  -90.25 -79.00  -5.34   62
 44  \w    -88.00 -62.00   0.50    2.20    --  -90.25 -79.00  54.33   52
 45  \w    -88.00 -61.00   0.50    2.20    --  -90.25 -77.00 114.23   54
 46  \w    -87.00 -60.00   0.50    2.20    --  -90.25 -79.00 107.34   54
 47  \w    -85.00 -60.00   0.50    2.20    --  -90.25 -80.00 132.66   50
 48  \w    -87.00 -62.00   0.50    2.20    --  -90.25 -74.00  73.64   50
 49  \w    -89.00 -60.00   0.50    2.20    --  -90.25 -79.00  39.70   58
 50  \w    -87.00 -61.00   0.50    2.20    --  -90.25 -77.00   0.00   52
 51  \w   -103.00 -61.00   0.50    2.20    --  -90.25 -77.00 -70.02   84
 52  \w   -101.00 -60.00   0.50    2.20    --  -90.25 -80.00-132.70   82
 53  \w   -100.00 -62.00   0.50    2.20    --  -90.25 -78.00-142.45   76
 54  \w    -92.00 -60.00   0.50    2.20    --  -90.25 -80.00-168.19   64
 55  \w   -117.00 -76.00   0.50    1.60    --  -43.18 -77.00-180.00   82
 56  \w   -116.00 -66.00   0.50    1.60    --  -43.18 -77.00-120.00  100
 57  \w   -109.00 -15.00   0.50    1.60    --  -43.18 -77.00 -60.00  188
 58  \w    -70.00 -16.00   0.50    1.60    --  -43.18 -77.00   0.00  108
 59  \w    -97.00 -61.00   0.50    2.20    --  -90.25 -77.00 150.00   72
 60  \w    -97.00 -62.00   0.50    2.20    --  -90.25 -75.00 166.57   70
 61  \w   -117.00 -14.00   0.50    1.60    --  -43.18 -77.00  60.00  206
 62  \w   -109.00 -14.00   0.50    1.60    --  -43.18 -77.00 120.00  190
 63  \w   -103.00 -60.00   0.50    2.20    --  -90.25 -79.00  61.59   86
 64  \w   -104.00 -60.00   0.50    2.20    --  -90.25 -79.00  13.00   88
 65  \w   -104.00 -62.00   0.50    2.20    --  -90.25 -74.00  13.66   84
 66  \w   -102.00 -61.00   0.50    2.20    --  -90.25 -77.00 -30.00   82
 67  \w   -117.00 -73.00   0.50    1.60    --  -43.18 -77.00   0.00   88
 68  \w   -124.00 -99.00   0.50    2.20    --  -90.25 -94.00 110.00   50
 69  \w   -110.00 -63.00   0.50    2.20    --  -90.25 -72.00 131.84   94
 70  \w   -120.00 -61.00   0.50    2.20    --  -90.25 -77.00  30.00  118
 71  \w   -110.00 -60.00   0.50    2.20    --  -90.25 -80.00 -15.82  100
 72  \w   -110.00 -61.00   0.50    2.20    --  -90.25 -77.00  90.00   98
 73  \w   -110.00 -62.00   0.50    2.20    --  -90.25 -75.00  68.66   96
 74  \w   -124.00 -63.00   0.50    2.20    --  -90.25 -72.00 -45.71  122
 75  \w   -124.00 -97.00   0.50    2.20    --  -90.25 -80.00-168.19   54
 76  \w   -141.00-107.00   0.50    2.20    --  -90.25 -74.00-112.04   68
 77  \w   -134.00-108.00   0.50    2.20    --  -90.25 -78.00-142.45   52
 78  \w   -135.00-110.00   0.50    2.20    --  -90.25 -79.00 -97.76   50
 79  \w   -146.00 -99.00   0.50    2.20    --  -90.25 -79.00-118.04   94
 80  \w   -156.00 -60.00   0.50    2.20    --  -90.25 -79.00-155.37  192
 81  \w   -150.00-124.00   0.50    2.20    --  -90.25 -79.00  13.00   52
 82  \w   -145.00-119.00   0.50    2.20    --  -90.25 -79.00  39.70   52
 83  \w   -163.00-115.00   0.50    2.20    --  -90.25 -79.00 107.34   96
 84  \w   -151.00-115.00   0.50    2.20    --  -90.25 -77.00 150.00   72
 85  \w   -164.00-119.00   0.50    2.20    --  -90.25 -77.00  90.00   90
 86  \w   -162.00-119.00   0.50    2.20    --  -90.25 -79.00  61.59   86
 87  \w   -164.00-119.00   0.50    2.20    --  -90.25 -74.00  73.64   90
 88  \w   -164.00-117.00   0.50    2.20    --  -90.25 -77.00   0.00   94
 89  \w   -160.00-110.00   0.50    2.20    --  -90.25 -77.00 -60.00  100
 90  \w   -156.00-128.00   0.50    2.20    --  -90.25 -72.00 -45.71   56
 91  \w   -160.00-110.00   0.50    2.20    --  -90.25 -77.00 -30.00  100
 92  \w   -164.00-130.00   0.50    2.20    --  -90.25 -80.00-168.19   68
 93  \w    -64.00 -38.00   0.50    2.20    --  -90.25  94.00-138.00   52
 94  \w    -86.00 -14.00   0.50    1.60    --  -43.18 125.00-150.00  144
 95  \w   -164.00-138.00   0.50    2.20    --  -90.25 -72.00 131.84   52
;
_diffrn_measurement_device 'four-circle diffractometer'
_diffrn_measurement_device_type 'XtaLAB Synergy, Dualflex, HyPix'
_diffrn_measurement_method '\w scans'
_diffrn_orient_matrix_type 'CrysAlisPro convention (1999,Acta A55,543-557)'
_diffrn_orient_matrix_UB_11 0.0150713000
_diffrn_orient_matrix_UB_12 0.0624134000
_diffrn_orient_matrix_UB_13 0.0667885000
_diffrn_orient_matrix_UB_21 0.0673356000
_diffrn_orient_matrix_UB_22 -0.0155764000
_diffrn_orient_matrix_UB_23 -0.0044563000
_diffrn_orient_matrix_UB_31 0.0042270000
_diffrn_orient_matrix_UB_32 0.0253449000
_diffrn_orient_matrix_UB_33 -0.1671128000
_diffrn_radiation_monochromator mirror
_diffrn_radiation_probe x-ray
_diffrn_radiation_type 'Cu K\a'
_diffrn_radiation_wavelength 1.54184
_diffrn_reflns_av_R_equivalents 0.0456
_diffrn_reflns_av_unetI/netI 0.0125
_diffrn_reflns_Laue_measured_fraction_full 1.000
_diffrn_reflns_Laue_measured_fraction_max 0.998
_diffrn_reflns_limit_h_max 28
_diffrn_reflns_limit_h_min -27
_diffrn_reflns_limit_k_max 27
_diffrn_reflns_limit_k_min -27
_diffrn_reflns_limit_l_max 9
_diffrn_reflns_limit_l_min -10
_diffrn_reflns_number 112012
_diffrn_reflns_point_group_measured_fraction_full 1.000
_diffrn_reflns_point_group_measured_fraction_max 0.998
_diffrn_reflns_theta_full 67.684
_diffrn_reflns_theta_max 75.891
_diffrn_reflns_theta_min 2.804
_diffrn_source 'micro-focus sealed X-ray tube'
_diffrn_source_type 'PhotonJet (Cu) X-ray Source'
_exptl_absorpt_coefficient_mu 9.168
_exptl_absorpt_correction_T_max 1.00000
_exptl_absorpt_correction_T_min 0.64702
_exptl_absorpt_correction_type multi-scan
_exptl_absorpt_process_details
;
CrysAlisPro 1.171.40.84a (Rigaku Oxford Diffraction, 2020)
Empirical absorption correction using spherical harmonics,
implemented in SCALE3 ABSPACK scaling algorithm.
;
_exptl_crystal_density_diffrn 1.304
_exptl_crystal_description octahedral
_exptl_crystal_F_000 1624
_exptl_crystal_size_max 0.13
_exptl_crystal_size_mid 0.11
_exptl_crystal_size_min 0.09
_refine_diff_density_max 0.811
_refine_diff_density_min -0.576
_refine_diff_density_rms 0.099
_refine_ls_extinction_method none
_refine_ls_goodness_of_fit_ref 1.073
_refine_ls_hydrogen_treatment constr
_refine_ls_matrix_type full
_refine_ls_number_parameters 108
_refine_ls_number_reflns 2312
_refine_ls_number_restraints 0
_refine_ls_restrained_S_all 1.073
_refine_ls_R_factor_all 0.0544
_refine_ls_R_factor_gt 0.0496
_refine_ls_shift/su_max 0.001
_refine_ls_shift/su_mean 0.000
_refine_ls_structure_factor_coef Fsqd
_refine_ls_weighting_details 'w=1/[\s^2^(Fo^2^)+(0.0796P)^2^+7.7241P] where P=(Fo^2^+2Fc^2^)/3'
_refine_ls_weighting_scheme calc
_refine_ls_wR_factor_gt 0.1518
_refine_ls_wR_factor_ref 0.1592
_reflns_Friedel_coverage 0.000
_reflns_number_gt 1956
_reflns_number_total 2312
_reflns_threshold_expression 'I > 2\s(I)'
_cod_data_source_file d5dt01091h2.cif
_cod_data_source_block 2021-12-11-wxj-hgm-naihuan
_cod_depositor_comments 'Adding full bibliography for 7719047--7719048.cif.'
_cod_original_sg_symbol_H-M 'P 4/n b m'
_cod_database_code 7719048
_shelx_shelxl_version_number 2018/3
_chemical_oxdiff_formula 'C16 H16 O16 N16 In16 '
_shelx_space_group_comment
;
The symmetry employed for this shelxl refinement is uniquely defined
by the following loop, which should always be used as a source of
symmetry information in preference to the above space-group names.
They are only intended as comments.
;
_olex2_refinement_description
;
1. Fixed Uiso
 At 1.2 times of:
  All C(H) groups
2.a Aromatic/amide H refined with riding coordinates:
 C6(H6), C4(H4), C3(H3)
;
_smtbx_masks_void_probe_radius 1.2
_smtbx_masks_void_truncation_radius 1.2
_olex2_submission_special_instructions 'No special instructions were received'
_oxdiff_exptl_absorpt_empirical_details
;
Empirical correction (ABSPACK) includes:
- Absorption correction using spherical harmonics
- Frame scaling
;
_oxdiff_exptl_absorpt_empirical_full_max 1.536
_oxdiff_exptl_absorpt_empirical_full_min 0.731

loop_
_space_group_symop_operation_xyz
'x, y, z'
'-x+1/2, -y+1/2, z'
'-y+1/2, x, z'
'y, -x+1/2, z'
'-x+1/2, y, -z'
'x, -y+1/2, -z'
'y, x, -z'
'-y+1/2, -x+1/2, -z'
'-x, -y, -z'
'x-1/2, y-1/2, -z'
'y-1/2, -x, -z'
'-y, x-1/2, -z'
'x-1/2, -y, z'
'-x, y-1/2, z'
'-y, -x, z'
'y-1/2, x-1/2, z'

loop_
_atom_site_label
_atom_site_type_symbol
_atom_site_fract_x
_atom_site_fract_y
_atom_site_fract_z
_atom_site_U_iso_or_equiv
_atom_site_adp_type
_atom_site_occupancy
_atom_site_site_symmetry_order
_atom_site_calc_flag
_atom_site_refinement_flags_posn
_atom_site_refinement_flags_adp
_atom_site_refinement_flags_occupancy
_atom_site_disorder_assembly
_atom_site_disorder_group
In1 In 0.750000 0.43402(2) 0.500000 0.0568(2) Uani 1 2 d S T P . .
O4 O 0.89992(14) 0.32931(14) 0.6363(3) 0.0645(8) Uani 1 1 d . . . . .
O3 O 0.79074(15) 0.36143(15) 0.3585(3) 0.0658(8) Uani 1 1 d . . . . .
O1 O 0.76146(19) 0.48063(19) 0.2531(5) 0.0855(11) Uani 1 1 d . . . . .
O2 O 0.8158(2) 0.50776(18) 0.4549(6) 0.0886(12) Uani 1 1 d . . . . .
C8 C 0.85658(19) 0.35658(19) 0.5779(7) 0.0582(14) Uani 1 2 d S T P . .
C7 C 0.8344(2) 0.3344(2) 0.4183(7) 0.0586(14) Uani 1 2 d S T P . .
C1 C 0.8027(3) 0.5129(3) 0.3127(8) 0.0853(16) Uani 1 1 d . . . . .
C5 C 0.9088(3) 0.6316(3) 0.0370(7) 0.0863(16) Uani 1 1 d . . . . .
C6 C 0.8318(3) 0.5539(3) 0.0581(8) 0.0917(16) Uani 1 1 d . . . . .
H6 H 0.804258 0.528168 0.011468 0.110 Uiso 1 1 calc R U . . .
C2 C 0.8366(3) 0.5553(3) 0.2147(8) 0.0898(16) Uani 1 1 d . . . . .
C4 C 0.9106(5) 0.6339(4) 0.2008(8) 0.130(3) Uani 1 1 d . . . . .
H4 H 0.934920 0.661860 0.250784 0.157 Uiso 1 1 calc R U . . .
C3 C 0.8766(5) 0.5954(4) 0.2863(9) 0.132(3) Uani 1 1 d . . . . .
H3 H 0.880048 0.595483 0.394628 0.158 Uiso 1 1 calc R U . . .

loop_
_atom_site_aniso_label
_atom_site_aniso_U_11
_atom_site_aniso_U_22
_atom_site_aniso_U_33
_atom_site_aniso_U_23
_atom_site_aniso_U_13
_atom_site_aniso_U_12
In1 0.0661(3) 0.0582(3) 0.0461(3) 0.000 -0.00194(16) 0.000
O4 0.0694(18) 0.0708(18) 0.0533(16) -0.0075(14) -0.0081(14) 0.0046(15)
O3 0.077(2) 0.0766(19) 0.0437(15) -0.0045(14) -0.0073(14) 0.0103(16)
O1 0.097(3) 0.078(2) 0.081(3) 0.009(2) 0.010(2) -0.011(2)
O2 0.102(3) 0.078(2) 0.086(3) 0.013(2) 0.008(2) -0.012(2)
C8 0.061(2) 0.061(2) 0.052(3) -0.0030(19) -0.0030(19) -0.011(3)
C7 0.068(2) 0.068(2) 0.040(3) -0.0012(19) -0.0012(19) 0.007(3)
C1 0.090(4) 0.074(3) 0.092(4) 0.006(3) 0.009(3) -0.006(3)
C5 0.097(4) 0.082(4) 0.080(3) 0.000(3) 0.008(3) -0.021(3)
C6 0.085(4) 0.091(4) 0.099(4) -0.001(4) -0.001(3) -0.023(3)
C2 0.104(4) 0.081(3) 0.085(4) 0.013(3) 0.011(3) -0.011(3)
C4 0.195(9) 0.114(5) 0.082(4) -0.016(4) 0.000(5) -0.072(6)
C3 0.195(9) 0.121(6) 0.081(4) -0.005(4) 0.013(5) -0.085(6)

loop_
_atom_type_symbol
_atom_type_description
_atom_type_scat_dispersion_real
_atom_type_scat_dispersion_imag
_atom_type_scat_source
C C 0.0181 0.0091 'International Tables Vol C Tables 4.2.6.8 and 6.1.1.4'
H H 0.0000 0.0000 'International Tables Vol C Tables 4.2.6.8 and 6.1.1.4'
In In 0.0822 5.0449 'International Tables Vol C Tables 4.2.6.8 and 6.1.1.4'
O O 0.0492 0.0322 'International Tables Vol C Tables 4.2.6.8 and 6.1.1.4'

loop_
_geom_angle_atom_site_label_1
_geom_angle_atom_site_label_2
_geom_angle_atom_site_label_3
_geom_angle
_geom_angle_site_symmetry_1
_geom_angle_site_symmetry_3
_geom_angle_publ_flag
O4 In1 O4 140.52(16) 12_656 16_655 ?
O4 In1 O1 121.73(13) 12_656 5_656 ?
O4 In1 O1 76.73(13) 16_655 5_656 ?
O4 In1 O1 121.73(13) 16_655 . ?
O4 In1 O1 76.73(13) 12_656 . ?
O4 In1 C1 100.90(17) 12_656 5_656 ?
O4 In1 C1 100.90(17) 16_655 . ?
O4 In1 C1 104.97(17) 16_655 5_656 ?
O4 In1 C1 104.97(17) 12_656 . ?
O3 In1 O4 73.41(11) 5_656 12_656 ?
O3 In1 O4 78.00(11) 5_656 16_655 ?
O3 In1 O4 73.41(11) . 16_655 ?
O3 In1 O4 78.00(11) . 12_656 ?
O3 In1 O3 86.17(17) 5_656 . ?
O3 In1 O1 148.44(13) 5_656 . ?
O3 In1 O1 77.81(13) 5_656 5_656 ?
O3 In1 O1 148.44(13) . 5_656 ?
O3 In1 O1 77.81(13) . . ?
O3 In1 O2 154.13(16) 5_656 . ?
O3 In1 O2 154.13(16) . 5_656 ?
O3 In1 O2 100.00(15) 5_656 5_656 ?
O3 In1 O2 100.00(15) . . ?
O3 In1 C1 88.41(17) 5_656 5_656 ?
O3 In1 C1 88.41(17) . . ?
O3 In1 C1 174.55(16) 5_656 . ?
O3 In1 C1 174.55(16) . 5_656 ?
O1 In1 O1 128.0(2) 5_656 . ?
O1 In1 C1 107.22(18) 5_656 . ?
O1 In1 C1 28.67(17) . . ?
O1 In1 C1 107.22(18) . 5_656 ?
O1 In1 C1 28.67(17) 5_656 5_656 ?
O2 In1 O4 132.39(16) 5_656 16_655 ?
O2 In1 O4 132.39(15) . 12_656 ?
O2 In1 O4 79.76(15) 5_656 12_656 ?
O2 In1 O4 79.76(15) . 16_655 ?
O2 In1 O1 56.85(17) . . ?
O2 In1 O1 84.38(17) 5_656 . ?
O2 In1 O1 84.38(17) . 5_656 ?
O2 In1 O1 56.85(17) 5_656 5_656 ?
O2 In1 O2 85.4(2) . 5_656 ?
O2 In1 C1 28.19(19) 5_656 5_656 ?
O2 In1 C1 84.71(18) 5_656 . ?
O2 In1 C1 28.19(19) . . ?
O2 In1 C1 84.71(18) . 5_656 ?
C1 In1 C1 97.0(3) . 5_656 ?
C8 O4 In1 115.9(3) . 11_666 ?
C7 O3 In1 116.5(3) . . ?
C1 O1 In1 88.2(4) . . ?
C1 O2 In1 94.6(4) . . ?
O4 C8 O4 126.5(6) . 16_655 ?
O4 C8 C7 116.7(3) 16_655 . ?
O4 C8 C7 116.7(3) . . ?
O3 C7 O3 125.4(6) . 16_655 ?
O3 C7 C8 117.3(3) . . ?
O3 C7 C8 117.3(3) 16_655 . ?
O1 C1 In1 63.2(3) . . ?
O1 C1 C2 120.3(6) . . ?
O2 C1 In1 57.2(3) . . ?
O2 C1 O1 120.4(5) . . ?
O2 C1 C2 119.3(6) . . ?
C2 C1 In1 175.4(5) . . ?
C5 C5 C6 118.6(7) 8_665 8_665 ?
C4 C5 C5 119.1(7) . 8_665 ?
C4 C5 C6 122.3(6) . 8_665 ?
C5 C6 H6 119.6 8_665 . ?
C2 C6 C5 120.8(6) . 8_665 ?
C2 C6 H6 119.6 . . ?
C6 C2 C1 120.8(6) . . ?
C6 C2 C3 120.0(6) . . ?
C3 C2 C1 119.1(6) . . ?
C5 C4 H4 120.1 . . ?
C3 C4 C5 119.9(7) . . ?
C3 C4 H4 120.1 . . ?
C2 C3 H3 119.3 . . ?
C4 C3 C2 121.5(7) . . ?
C4 C3 H3 119.3 . . ?

loop_
_geom_bond_atom_site_label_1
_geom_bond_atom_site_label_2
_geom_bond_distance
_geom_bond_site_symmetry_2
_geom_bond_publ_flag
In1 O4 2.250(3) 12_656 ?
In1 O4 2.250(3) 16_655 ?
In1 O3 2.215(3) 5_656 ?
In1 O3 2.215(3) . ?
In1 O1 2.368(4) . ?
In1 O1 2.368(4) 5_656 ?
In1 O2 2.237(4) 5_656 ?
In1 O2 2.237(4) . ?
In1 C1 2.652(6) 5_656 ?
In1 C1 2.652(6) . ?
O4 C8 1.246(4) . ?
O3 C7 1.254(4) . ?
O1 C1 1.273(7) . ?
O2 C1 1.257(8) . ?
C8 C7 1.533(9) . ?
C1 C2 1.472(8) . ?
C5 C5 1.421(12) 8_665 ?
C5 C6 1.421(8) 8_665 ?
C5 C4 1.403(9) . ?
C6 H6 0.9300 . ?
C6 C2 1.344(8) . ?
C2 C3 1.404(10) . ?
C4 H4 0.9300 . ?
C4 C3 1.359(10) . ?
C3 H3 0.9300 . ?

loop_
_geom_torsion_atom_site_label_1
_geom_torsion_atom_site_label_2
_geom_torsion_atom_site_label_3
_geom_torsion_atom_site_label_4
_geom_torsion
_geom_torsion_site_symmetry_1
_geom_torsion_site_symmetry_2
_geom_torsion_site_symmetry_3
_geom_torsion_site_symmetry_4
_geom_torsion_publ_flag
In1 O4 C8 O4 176.9(4) 11_666 . . 16_655 ?
In1 O4 C8 C7 -2.8(7) 11_666 . . . ?
In1 O3 C7 O3 176.9(4) . . . 16_655 ?
In1 O3 C7 C8 -2.9(7) . . . . ?
In1 O1 C1 O2 -1.8(6) . . . . ?
In1 O1 C1 C2 176.5(6) . . . . ?
In1 O2 C1 O1 1.9(6) . . . . ?
In1 O2 C1 C2 -176.4(5) . . . . ?
O4 C8 C7 O3 0.0(9) . . . 16_655 ?
O4 C8 C7 O3 179.8(5) . . . . ?
O4 C8 C7 O3 0.0(9) 16_655 . . . ?
O4 C8 C7 O3 -179.8(5) 16_655 . . 16_655 ?
O1 C1 C2 C6 -11.1(10) . . . . ?
O1 C1 C2 C3 172.4(7) . . . . ?
O2 C1 C2 C6 167.2(7) . . . . ?
O2 C1 C2 C3 -9.3(10) . . . . ?
C1 C2 C3 C4 177.6(9) . . . . ?
C5 C5 C4 C3 4.0(12) 8_665 . . . ?
C5 C6 C2 C1 -174.4(6) 8_665 . . . ?
C5 C6 C2 C3 2.1(12) 8_665 . . . ?
C5 C4 C3 C2 -4.1(16) . . . . ?
C6 C5 C4 C3 -175.9(9) 8_665 . . . ?
C6 C2 C3 C4 1.1(14) . . . . ?

loop_
_smtbx_masks_void_nr
_smtbx_masks_void_average_x
_smtbx_masks_void_average_y
_smtbx_masks_void_average_z
_smtbx_masks_void_volume
_smtbx_masks_void_count_electrons
_smtbx_masks_void_content
1 -0.006 -0.037 -0.854 1377.4 350.1 '16 C2H8N'
2 0.250 0.250 -0.736 288.0 15.3 ?
3 0.750 0.750 -0.893 288.0 17.3 ?
